data_4073330
loop_
_publ_author_name
'Marion, Nicolas'
'Escudero-Ad\'an, Eduardo C.'
'Benet-Buchholz, Jordi'
'Stevens, Edwin D.'
'Fensterbank, Louis'
'Malacria, Max'
'Nolan, Steven P.'

_publ_section_title
;
 Synthesis, Characterization, and Structure of [GaCl3(NHC)] Complexes
;
_journal_issue 13
_journal_name_full Organometallics
_journal_page_first 3256
_journal_paper_doi 10.1021/om070241g
_journal_volume 26
_journal_year 2007
_chemical_formula_sum 'C27 H36 Cl3 Ga N2'
_chemical_formula_weight 564.65
_chemical_name_systematic
; 
 ? 
;
_space_group_IT_number 14
_symmetry_space_group_name_Hall '-P 2ybc'
_symmetry_space_group_name_H-M 'P 1 21/c 1'
_atom_sites_solution_hydrogens geom
_atom_sites_solution_primary direct
_atom_sites_solution_secondary difmap
_audit_creation_method SHELXL-97
_cell_angle_alpha 90.00
_cell_angle_beta 103.0580(10)
_cell_angle_gamma 90.00
_cell_formula_units_Z 8
_cell_length_a 18.3566(8)
_cell_length_b 16.1415(7)
_cell_length_c 20.1819(8)
_cell_measurement_temperature 150(2)
_cell_volume 5825.3(4)
_computing_structure_refinement 'SHELXL-97 (Sheldrick, 1997)'
_computing_structure_solution 'SHELXS-97 (Sheldrick, 1990)'
_diffrn_ambient_temperature 150(2)
_diffrn_measured_fraction_theta_full 0.999
_diffrn_measured_fraction_theta_max 0.999
_diffrn_radiation_monochromator graphite
_diffrn_radiation_source 'fine-focus sealed tube'
_diffrn_radiation_type MoK\a
_diffrn_radiation_wavelength 0.71073
_diffrn_reflns_av_R_equivalents 0.0251
_diffrn_reflns_av_sigmaI/netI 0.0139
_diffrn_reflns_limit_h_max 19
_diffrn_reflns_limit_h_min -19
_diffrn_reflns_limit_k_max 17
_diffrn_reflns_limit_k_min -17
_diffrn_reflns_limit_l_max 21
_diffrn_reflns_limit_l_min -21
_diffrn_reflns_number 53288
_diffrn_reflns_theta_full 22.50
_diffrn_reflns_theta_max 22.50
_diffrn_reflns_theta_min 2.12
_exptl_absorpt_coefficient_mu 1.237
_exptl_crystal_density_diffrn 1.288
_exptl_crystal_density_method 'not measured'
_exptl_crystal_F_000 2352
_refine_diff_density_max 0.456
_refine_diff_density_min -0.316
_refine_diff_density_rms 0.037
_refine_ls_extinction_method none
_refine_ls_goodness_of_fit_ref 0.923
_refine_ls_hydrogen_treatment mixed
_refine_ls_matrix_type full
_refine_ls_number_parameters 611
_refine_ls_number_reflns 7614
_refine_ls_number_restraints 548
_refine_ls_restrained_S_all 0.898
_refine_ls_R_factor_all 0.0264
_refine_ls_R_factor_gt 0.0236
_refine_ls_shift/su_max 0.018
_refine_ls_shift/su_mean 0.002
_refine_ls_structure_factor_coef Fsqd
_refine_ls_weighting_details 'calc w=1/[\s^2^(Fo^2^)+(0.0407P)^2^+4.8653P] where P=(Fo^2^+2Fc^2^)/3'
_refine_ls_weighting_scheme calc
_refine_ls_wR_factor_gt 0.0666
_refine_ls_wR_factor_ref 0.0687
_reflns_number_gt 7114
_reflns_number_total 7614
_reflns_threshold_expression >2sigma(I)
_cod_data_source_file om070241g-file003.cif
_cod_data_source_block nol2252m
_cod_database_code 4073330

loop_
_symmetry_equiv_pos_as_xyz
'x, y, z'
'-x, y+1/2, -z+1/2'
'-x, -y, -z'
'x, -y-1/2, z-1/2'

loop_
_atom_site_label
_atom_site_type_symbol
_atom_site_fract_x
_atom_site_fract_y
_atom_site_fract_z
_atom_site_U_iso_or_equiv
_atom_site_adp_type
_atom_site_occupancy
_atom_site_symmetry_multiplicity
_atom_site_calc_flag
_atom_site_refinement_flags
Ga1 Ga 0.021656(12) 0.229909(12) 0.250713(10) 0.02650(8) Uani 1 1 d U
Cl1 Cl -0.08653(3) 0.29083(3) 0.22018(3) 0.04448(15) Uani 1 1 d U
N1 N -0.01317(9) 0.05855(9) 0.29715(8) 0.0253(4) Uani 1 1 d U
C1 C -0.00401(11) 0.08258(12) 0.36791(9) 0.0274(4) Uani 1 1 d U
Cl2 Cl 0.09086(3) 0.26981(3) 0.18198(3) 0.03657(13) Uani 1 1 d U
C2 C 0.06464(12) 0.06556(13) 0.41162(10) 0.0322(5) Uani 1 1 d U
N2 N -0.00594(9) 0.05718(9) 0.19273(8) 0.0241(3) Uani 1 1 d U
Cl3 Cl 0.07677(3) 0.27174(3) 0.35200(3) 0.03912(14) Uani 1 1 d U
C3 C 0.07322(13) 0.09094(15) 0.47870(11) 0.0415(5) Uani 1 1 d U
H3 H 0.1190 0.0802 0.5104 0.050 Uiso 1 1 calc R
C4 C 0.01669(14) 0.13133(15) 0.50004(11) 0.0449(6) Uani 1 1 d U
H4 H 0.0244 0.1497 0.5458 0.054 Uiso 1 1 calc R
C5 C -0.05118(13) 0.14544(14) 0.45553(11) 0.0401(5) Uani 1 1 d U
H5 H -0.0898 0.1726 0.4715 0.048 Uiso 1 1 calc R
C6 C -0.06420(12) 0.12083(12) 0.38786(10) 0.0315(5) Uani 1 1 d U
C7 C 0.12822(12) 0.02291(14) 0.38770(11) 0.0363(5) Uani 1 1 d U
H7 H 0.1083 0.0064 0.3392 0.044 Uiso 1 1 calc R
C8 C 0.19256(16) 0.08160(17) 0.3889(2) 0.0802(10) Uani 1 1 d U
H8A H 0.1744 0.1308 0.3617 0.120 Uiso 1 1 calc R
H8B H 0.2307 0.0539 0.3698 0.120 Uiso 1 1 calc R
H8C H 0.2143 0.0982 0.4359 0.120 Uiso 1 1 calc R
C9 C 0.15409(17) -0.05523(17) 0.42697(15) 0.0663(8) Uani 1 1 d U
H9A H 0.1769 -0.0412 0.4744 0.099 Uiso 1 1 calc R
H9B H 0.1910 -0.0834 0.4066 0.099 Uiso 1 1 calc R
H9C H 0.1112 -0.0919 0.4254 0.099 Uiso 1 1 calc R
C10 C -0.13990(12) 0.13140(14) 0.33943(11) 0.0388(5) Uani 1 1 d U
H10 H -0.1318 0.1340 0.2921 0.047 Uiso 1 1 calc R
C11 C -0.18884(14) 0.05576(17) 0.34415(14) 0.0580(7) Uani 1 1 d U
H11A H -0.1983 0.0525 0.3900 0.087 Uiso 1 1 calc R
H11B H -0.1630 0.0054 0.3348 0.087 Uiso 1 1 calc R
H11C H -0.2365 0.0610 0.3107 0.087 Uiso 1 1 calc R
C12 C -0.17990(16) 0.21060(17) 0.35221(14) 0.0622(7) Uani 1 1 d U
H12A H -0.1465 0.2581 0.3527 0.093 Uiso 1 1 calc R
H12B H -0.1939 0.2067 0.3962 0.093 Uiso 1 1 calc R
H12C H -0.2250 0.2180 0.3160 0.093 Uiso 1 1 calc R
C13 C 0.00260(11) 0.10691(12) 0.24778(9) 0.0240(4) Uani 1 1 d U
C14 C -0.03127(11) -0.02064(12) 0.27325(10) 0.0296(5) Uani 1 1 d U
H14 H -0.0444 -0.0659 0.2983 0.036 Uiso 1 1 calc R
C15 C -0.02676(11) -0.02137(12) 0.20797(10) 0.0286(4) Uani 1 1 d U
H15 H -0.0361 -0.0673 0.1778 0.034 Uiso 1 1 calc R
C16 C 0.00814(11) 0.08088(11) 0.12747(9) 0.0269(4) Uani 1 1 d U
C17 C 0.08052(12) 0.06976(13) 0.11774(10) 0.0330(5) Uani 1 1 d U
C18 C 0.09197(13) 0.09243(14) 0.05435(11) 0.0413(5) Uani 1 1 d U
H18 H 0.1402 0.0860 0.0453 0.050 Uiso 1 1 calc R
C19 C 0.03513(15) 0.12380(15) 0.00473(11) 0.0459(6) Uani 1 1 d U
H19 H 0.0446 0.1389 -0.0381 0.055 Uiso 1 1 calc R
C20 C -0.03559(14) 0.13372(13) 0.01613(10) 0.0409(5) Uani 1 1 d U
H20 H -0.0742 0.1556 -0.0190 0.049 Uiso 1 1 calc R
C21 C -0.05138(12) 0.11223(12) 0.07816(10) 0.0311(5) Uani 1 1 d U
C22 C 0.14332(12) 0.03420(15) 0.17230(11) 0.0405(5) Uani 1 1 d U
H22 H 0.1286 0.0397 0.2169 0.049 Uiso 1 1 calc R
C23 C 0.15384(15) -0.05739(16) 0.15986(14) 0.0562(7) Uani 1 1 d U
H23A H 0.1683 -0.0646 0.1163 0.084 Uiso 1 1 calc R
H23B H 0.1069 -0.0869 0.1586 0.084 Uiso 1 1 calc R
H23C H 0.1931 -0.0798 0.1966 0.084 Uiso 1 1 calc R
C24 C 0.21749(14) 0.08040(17) 0.17808(15) 0.0612(7) Uani 1 1 d U
H24A H 0.2359 0.0712 0.1367 0.092 Uiso 1 1 calc R
H24B H 0.2543 0.0597 0.2176 0.092 Uiso 1 1 calc R
H24C H 0.2096 0.1398 0.1836 0.092 Uiso 1 1 calc R
C25 C -0.12947(12) 0.11984(14) 0.09083(11) 0.0378(5) Uani 1 1 d U
H25 H -0.1245 0.1253 0.1410 0.045 Uiso 1 1 calc R
C26 C -0.17445(13) 0.04096(15) 0.06746(13) 0.0487(6) Uani 1 1 d U
H26A H -0.1814 0.0349 0.0181 0.073 Uiso 1 1 calc R
H26B H -0.2234 0.0448 0.0791 0.073 Uiso 1 1 calc R
H26C H -0.1473 -0.0072 0.0902 0.073 Uiso 1 1 calc R
C27 C -0.17167(14) 0.19578(15) 0.05688(13) 0.0517(6) Uani 1 1 d U
H27A H -0.1415 0.2455 0.0707 0.078 Uiso 1 1 calc R
H27B H -0.2193 0.2008 0.0708 0.078 Uiso 1 1 calc R
H27C H -0.1813 0.1897 0.0074 0.078 Uiso 1 1 calc R
Ga51 Ga 0.467046(12) 0.491803(14) 0.240311(12) 0.03302(8) Uani 1 1 d U
Cl51 Cl 0.58298(3) 0.52804(4) 0.27965(4) 0.0656(2) Uani 1 1 d U
N51 N 0.46756(9) 0.31898(10) 0.29819(8) 0.0275(4) Uani 1 1 d U
C51 C 0.45963(11) 0.34701(12) 0.36442(10) 0.0297(4) Uani 1 1 d U
N52 N 0.47120(9) 0.31366(10) 0.19275(8) 0.0296(4) Uani 1 1 d U
Cl52 Cl 0.43171(4) 0.54099(4) 0.13831(3) 0.05898(18) Uani 1 1 d U
C52 C 0.52437(12) 0.36051(13) 0.41483(11) 0.0360(5) Uani 1 1 d U
Cl53 Cl 0.40012(4) 0.54909(4) 0.30332(4) 0.05689(18) Uani 1 1 d U
C53 C 0.51457(14) 0.38375(15) 0.47867(12) 0.0464(6) Uani 1 1 d U
H53 H 0.5572 0.3931 0.5145 0.056 Uiso 1 1 calc R
C54 C 0.44409(14) 0.39336(15) 0.49060(12) 0.0489(6) Uani 1 1 d U
H54 H 0.4386 0.4094 0.5345 0.059 Uiso 1 1 calc R
C55 C 0.38160(13) 0.38002(14) 0.43966(11) 0.0432(5) Uani 1 1 d U
H55 H 0.3335 0.3874 0.4489 0.052 Uiso 1 1 calc R
C56 C 0.38716(12) 0.35592(13) 0.37487(10) 0.0332(5) Uani 1 1 d U
C57 C 0.60200(12) 0.34754(15) 0.40191(12) 0.0449(6) Uani 1 1 d U
H57 H 0.5977 0.3493 0.3516 0.054 Uiso 1 1 calc R
C58 C 0.63195(14) 0.26190(17) 0.42759(15) 0.0603(7) Uani 1 1 d U
H58A H 0.6357 0.2583 0.4767 0.090 Uiso 1 1 calc R
H58B H 0.6815 0.2537 0.4181 0.090 Uiso 1 1 calc R
H58C H 0.5978 0.2190 0.4044 0.090 Uiso 1 1 calc R
C59 C 0.65667(14) 0.41540(19) 0.43433(15) 0.0660(8) Uani 1 1 d U
H59A H 0.6360 0.4697 0.4185 0.099 Uiso 1 1 calc R
H59B H 0.7045 0.4075 0.4213 0.099 Uiso 1 1 calc R
H59C H 0.6646 0.4124 0.4839 0.099 Uiso 1 1 calc R
C60 C 0.31810(12) 0.33698(14) 0.31963(11) 0.0383(5) Uani 1 1 d U
H60 H 0.3320 0.3434 0.2748 0.046 Uiso 1 1 calc R
C61 C 0.29346(14) 0.24726(15) 0.32503(14) 0.0549(7) Uani 1 1 d U
H61A H 0.3343 0.2099 0.3209 0.082 Uiso 1 1 calc R
H61B H 0.2495 0.2357 0.2885 0.082 Uiso 1 1 calc R
H61C H 0.2808 0.2387 0.3692 0.082 Uiso 1 1 calc R
C62 C 0.25255(13) 0.39486(16) 0.31997(14) 0.0555(7) Uani 1 1 d U
H62A H 0.2339 0.3852 0.3611 0.083 Uiso 1 1 calc R
H62B H 0.2125 0.3841 0.2798 0.083 Uiso 1 1 calc R
H62C H 0.2691 0.4525 0.3192 0.083 Uiso 1 1 calc R
C63 C 0.46492(10) 0.36701(12) 0.24281(9) 0.0266(4) Uani 1 1 d U
C64 C 0.47537(12) 0.23691(12) 0.28251(11) 0.0338(5) Uani 1 1 d U
H64 H 0.4785 0.1912 0.3127 0.041 Uiso 1 1 calc R
C65 C 0.47780(12) 0.23344(12) 0.21677(11) 0.0348(5) Uani 1 1 d U
H65 H 0.4831 0.1850 0.1915 0.042 Uiso 1 1 calc R
C66 C 0.46523(12) 0.33429(12) 0.12180(10) 0.0327(5) Uani 1 1 d U
C67 C 0.53033(12) 0.35737(13) 0.10109(11) 0.0374(5) Uani 1 1 d U
C68 C 0.52167(14) 0.37692(15) 0.03257(12) 0.0465(6) Uani 1 1 d U
H68 H 0.5641 0.3934 0.0162 0.056 Uiso 1 1 calc R
C69 C 0.45300(15) 0.37288(16) -0.01169(12) 0.0517(6) Uani 1 1 d U
H69 H 0.4484 0.3873 -0.0581 0.062 Uiso 1 1 calc R
C70 C 0.39041(14) 0.34807(16) 0.01038(12) 0.0480(6) Uani 1 1 d U
H70 H 0.3435 0.3449 -0.0213 0.058 Uiso 1 1 calc R
C71 C 0.39488(12) 0.32768(13) 0.07807(11) 0.0380(5) Uani 1 1 d U
C72 C 0.60632(13) 0.35881(15) 0.14988(12) 0.0445(6) Uani 1 1 d U
H72 H 0.5978 0.3627 0.1970 0.053 Uiso 1 1 calc R
C73 C 0.65312(16) 0.4340(2) 0.13887(16) 0.0737(9) Uani 1 1 d U
H73A H 0.6649 0.4303 0.0939 0.110 Uiso 1 1 calc R
H73B H 0.6997 0.4350 0.1740 0.110 Uiso 1 1 calc R
H73C H 0.6248 0.4849 0.1416 0.110 Uiso 1 1 calc R
C74 C 0.64863(16) 0.27845(19) 0.14533(16) 0.0702(8) Uani 1 1 d U
H74A H 0.6570 0.2724 0.0993 0.105 Uiso 1 1 calc R
H74B H 0.6192 0.2314 0.1555 0.105 Uiso 1 1 calc R
H74C H 0.6969 0.2799 0.1782 0.105 Uiso 1 1 calc R
C75 C 0.32539(12) 0.30228(15) 0.10265(12) 0.0426(5) Uani 1 1 d U
H75 H 0.3427 0.2745 0.1478 0.051 Uiso 1 1 calc R
C76 C 0.27668(16) 0.24060(18) 0.05521(15) 0.0681(8) Uani 1 1 d U
H76A H 0.2596 0.2656 0.0101 0.102 Uiso 1 1 calc R
H76B H 0.2333 0.2259 0.0735 0.102 Uiso 1 1 calc R
H76C H 0.3058 0.1906 0.0515 0.102 Uiso 1 1 calc R
C77 C 0.27982(14) 0.37760(17) 0.11347(14) 0.0581(7) Uani 1 1 d U
H77A H 0.3105 0.4141 0.1475 0.087 Uiso 1 1 calc R
H77B H 0.2358 0.3597 0.1295 0.087 Uiso 1 1 calc R
H77C H 0.2638 0.4077 0.0704 0.087 Uiso 1 1 calc R

loop_
_atom_site_aniso_label
_atom_site_aniso_U_11
_atom_site_aniso_U_22
_atom_site_aniso_U_33
_atom_site_aniso_U_23
_atom_site_aniso_U_13
_atom_site_aniso_U_12
Ga1 0.03500(14) 0.01904(13) 0.02629(13) -0.00092(8) 0.00869(10) -0.00159(9)
Cl1 0.0399(3) 0.0300(3) 0.0617(4) -0.0016(3) 0.0077(3) 0.0052(2)
N1 0.0303(9) 0.0220(8) 0.0247(9) 0.0006(7) 0.0085(7) -0.0004(7)
C1 0.0375(11) 0.0236(10) 0.0227(10) -0.0003(8) 0.0103(9) -0.0072(8)
Cl2 0.0498(3) 0.0279(3) 0.0366(3) 0.0002(2) 0.0195(2) -0.0053(2)
C2 0.0373(11) 0.0329(11) 0.0274(11) 0.0033(9) 0.0095(9) -0.0086(9)
N2 0.0305(9) 0.0192(8) 0.0230(8) -0.0008(7) 0.0068(7) 0.0003(7)
Cl3 0.0603(4) 0.0265(3) 0.0293(3) -0.0037(2) 0.0074(2) -0.0041(2)
C3 0.0438(13) 0.0516(14) 0.0283(11) 0.0003(10) 0.0060(10) -0.0115(11)
C4 0.0606(15) 0.0512(14) 0.0249(11) -0.0071(10) 0.0138(11) -0.0138(12)
C5 0.0527(14) 0.0357(12) 0.0383(12) -0.0036(10) 0.0240(11) -0.0019(10)
C6 0.0418(12) 0.0256(11) 0.0306(11) 0.0008(9) 0.0154(9) -0.0049(9)
C7 0.0343(11) 0.0437(13) 0.0311(11) 0.0033(10) 0.0077(9) -0.0014(10)
C8 0.0549(17) 0.0476(17) 0.153(3) 0.0069(18) 0.055(2) -0.0022(13)
C9 0.084(2) 0.0480(16) 0.077(2) 0.0203(14) 0.0401(17) 0.0155(14)
C10 0.0394(12) 0.0425(13) 0.0383(12) 0.0031(10) 0.0164(10) 0.0043(10)
C11 0.0442(14) 0.0653(17) 0.0609(17) 0.0024(14) 0.0042(13) -0.0123(13)
C12 0.0596(17) 0.0634(17) 0.0676(18) -0.0001(14) 0.0227(14) 0.0226(14)
C13 0.0259(10) 0.0240(10) 0.0224(10) 0.0003(8) 0.0063(8) 0.0016(8)
C14 0.0365(11) 0.0213(10) 0.0318(11) 0.0010(8) 0.0089(9) -0.0036(9)
C15 0.0369(11) 0.0187(10) 0.0301(11) -0.0032(8) 0.0075(9) -0.0015(8)
C16 0.0399(11) 0.0205(10) 0.0214(10) -0.0028(8) 0.0094(9) -0.0034(8)
C17 0.0404(12) 0.0292(11) 0.0313(11) -0.0084(9) 0.0120(9) -0.0054(9)
C18 0.0509(14) 0.0419(13) 0.0367(12) -0.0082(10) 0.0220(11) -0.0076(11)
C19 0.0703(16) 0.0452(14) 0.0270(12) -0.0005(10) 0.0211(11) -0.0079(12)
C20 0.0602(15) 0.0336(12) 0.0262(11) 0.0023(9) 0.0041(10) 0.0009(11)
C21 0.0436(12) 0.0230(10) 0.0255(10) -0.0023(8) 0.0053(9) -0.0014(9)
C22 0.0367(12) 0.0539(14) 0.0332(12) -0.0052(10) 0.0129(10) 0.0045(10)
C23 0.0578(16) 0.0479(15) 0.0618(17) 0.0114(13) 0.0109(13) 0.0054(12)
C24 0.0434(14) 0.0554(16) 0.080(2) -0.0094(14) 0.0044(13) 0.0042(12)
C25 0.0413(12) 0.0401(12) 0.0298(11) 0.0008(9) 0.0038(9) 0.0071(10)
C26 0.0420(13) 0.0498(14) 0.0514(15) 0.0077(12) 0.0043(11) -0.0014(11)
C27 0.0533(15) 0.0459(14) 0.0501(15) 0.0011(12) -0.0004(12) 0.0111(12)
Ga51 0.03559(14) 0.02131(13) 0.04361(15) 0.00061(10) 0.01202(11) -0.00198(9)
Cl51 0.0390(3) 0.0347(3) 0.1175(6) -0.0021(3) 0.0056(4) -0.0072(3)
N51 0.0272(9) 0.0245(9) 0.0318(9) 0.0004(7) 0.0087(7) -0.0009(7)
C51 0.0347(11) 0.0258(10) 0.0294(11) 0.0011(8) 0.0093(9) -0.0018(9)
N52 0.0341(9) 0.0244(9) 0.0323(9) 0.0005(7) 0.0119(7) 0.0015(7)
Cl52 0.0940(5) 0.0313(3) 0.0499(4) 0.0098(3) 0.0128(3) -0.0025(3)
C52 0.0377(12) 0.0331(12) 0.0368(12) -0.0012(9) 0.0073(10) -0.0053(9)
Cl53 0.0745(4) 0.0298(3) 0.0792(5) -0.0062(3) 0.0444(4) 0.0000(3)
C53 0.0495(14) 0.0496(14) 0.0373(13) -0.0049(11) 0.0038(11) -0.0105(11)
C54 0.0630(16) 0.0518(15) 0.0360(13) -0.0094(11) 0.0196(12) -0.0090(12)
C55 0.0455(13) 0.0446(13) 0.0449(13) -0.0014(11) 0.0217(11) -0.0033(11)
C56 0.0358(11) 0.0291(11) 0.0370(12) 0.0017(9) 0.0129(9) -0.0032(9)
C57 0.0329(12) 0.0543(15) 0.0450(13) -0.0012(11) 0.0038(10) -0.0050(10)
C58 0.0445(15) 0.0650(17) 0.0681(18) 0.0006(14) 0.0058(13) 0.0090(13)
C59 0.0391(14) 0.078(2) 0.0767(19) -0.0075(16) 0.0046(13) -0.0171(14)
C60 0.0322(11) 0.0444(13) 0.0402(12) 0.0020(10) 0.0122(10) -0.0023(10)
C61 0.0466(15) 0.0456(14) 0.0677(17) -0.0069(13) 0.0027(13) -0.0093(12)
C62 0.0362(13) 0.0502(15) 0.0796(19) 0.0015(14) 0.0120(13) 0.0001(11)
C63 0.0236(10) 0.0250(11) 0.0321(11) -0.0002(9) 0.0080(8) -0.0013(8)
C64 0.0423(12) 0.0223(11) 0.0381(12) 0.0043(9) 0.0123(10) 0.0034(9)
C65 0.0435(13) 0.0219(11) 0.0410(13) -0.0003(9) 0.0139(10) 0.0047(9)
C66 0.0445(12) 0.0249(11) 0.0314(11) 0.0012(9) 0.0142(10) 0.0053(9)
C67 0.0444(12) 0.0314(12) 0.0405(12) 0.0012(10) 0.0180(10) 0.0020(10)
C68 0.0541(15) 0.0481(14) 0.0438(13) 0.0038(11) 0.0249(12) 0.0013(12)
C69 0.0652(16) 0.0586(16) 0.0348(13) 0.0065(11) 0.0187(12) 0.0070(13)
C70 0.0500(14) 0.0580(15) 0.0356(13) 0.0005(11) 0.0087(11) 0.0073(12)
C71 0.0428(12) 0.0356(12) 0.0377(12) -0.0017(10) 0.0132(10) 0.0061(10)
C72 0.0408(13) 0.0498(14) 0.0469(13) 0.0019(11) 0.0184(11) -0.0022(11)
C73 0.0529(17) 0.086(2) 0.083(2) 0.0135(17) 0.0155(15) -0.0210(15)
C74 0.0586(18) 0.079(2) 0.0699(19) 0.0031(16) 0.0084(15) 0.0187(15)
C75 0.0404(12) 0.0483(14) 0.0396(13) -0.0010(11) 0.0100(10) 0.0022(10)
C76 0.0711(19) 0.0637(18) 0.075(2) -0.0187(15) 0.0289(16) -0.0222(15)
C77 0.0440(15) 0.0613(17) 0.0715(18) -0.0104(14) 0.0185(13) 0.0032(12)

loop_
_atom_type_symbol
_atom_type_description
_atom_type_scat_dispersion_real
_atom_type_scat_dispersion_imag
_atom_type_scat_source
C C 0.0033 0.0016 'International Tables Vol C Tables 4.2.6.8 and 6.1.1.4'
H H 0.0000 0.0000 'International Tables Vol C Tables 4.2.6.8 and 6.1.1.4'
N N 0.0061 0.0033 'International Tables Vol C Tables 4.2.6.8 and 6.1.1.4'
Cl Cl 0.1484 0.1585 'International Tables Vol C Tables 4.2.6.8 and 6.1.1.4'
Ga Ga 0.2307 1.6083 'International Tables Vol C Tables 4.2.6.8 and 6.1.1.4'

loop_
_geom_angle_atom_site_label_1
_geom_angle_atom_site_label_2
_geom_angle_atom_site_label_3
_geom_angle
C13 Ga1 Cl3 112.01(5)
C13 Ga1 Cl1 107.19(6)
Cl3 Ga1 Cl1 109.09(2)
C13 Ga1 Cl2 113.26(5)
Cl3 Ga1 Cl2 107.00(2)
Cl1 Ga1 Cl2 108.19(2)
C13 N1 C14 110.67(16)
C13 N1 C1 125.16(16)
C14 N1 C1 123.79(15)
C2 C1 C6 124.34(18)
C2 C1 N1 117.21(17)
C6 C1 N1 118.44(17)
C3 C2 C1 116.5(2)
C3 C2 C7 121.03(19)
C1 C2 C7 122.45(18)
C13 N2 C15 110.46(15)
C13 N2 C16 125.38(15)
C15 N2 C16 124.10(15)
C4 C3 C2 121.2(2)
C3 C4 C5 120.6(2)
C4 C5 C6 121.4(2)
C5 C6 C1 115.9(2)
C5 C6 C10 122.00(19)
C1 C6 C10 122.09(18)
C9 C7 C8 111.4(2)
C9 C7 C2 112.59(18)
C8 C7 C2 111.32(19)
C6 C10 C12 113.0(2)
C6 C10 C11 109.58(18)
C12 C10 C11 110.3(2)
N1 C13 N2 105.04(16)
N1 C13 Ga1 127.87(13)
N2 C13 Ga1 126.65(13)
C15 C14 N1 106.77(17)
C14 C15 N2 107.05(17)
C21 C16 C17 124.19(18)
C21 C16 N2 118.15(17)
C17 C16 N2 117.65(17)
C18 C17 C16 116.2(2)
C18 C17 C22 121.30(19)
C16 C17 C22 122.52(18)
C19 C18 C17 121.4(2)
C18 C19 C20 120.8(2)
C19 C20 C21 121.1(2)
C20 C21 C16 116.3(2)
C20 C21 C25 121.90(19)
C16 C21 C25 121.76(18)
C23 C22 C17 110.66(19)
C23 C22 C24 110.0(2)
C17 C22 C24 112.8(2)
C21 C25 C27 113.10(19)
C21 C25 C26 110.17(18)
C27 C25 C26 110.20(19)
C63 Ga51 Cl52 112.77(6)
C63 Ga51 Cl53 113.29(5)
Cl52 Ga51 Cl53 108.30(3)
C63 Ga51 Cl51 106.40(6)
Cl52 Ga51 Cl51 107.85(3)
Cl53 Ga51 Cl51 107.99(3)
C63 N51 C64 110.36(16)
C63 N51 C51 126.23(16)
C64 N51 C51 123.34(16)
C52 C51 C56 123.73(19)
C52 C51 N51 118.33(17)
C56 C51 N51 117.89(17)
C63 N52 C65 110.56(16)
C63 N52 C66 126.26(16)
C65 N52 C66 122.96(17)
C53 C52 C51 116.7(2)
C53 C52 C57 121.2(2)
C51 C52 C57 122.02(19)
C54 C53 C52 121.0(2)
C55 C54 C53 120.7(2)
C54 C55 C56 121.4(2)
C55 C56 C51 116.4(2)
C55 C56 C60 121.38(19)
C51 C56 C60 122.18(18)
C52 C57 C58 110.2(2)
C52 C57 C59 112.2(2)
C58 C57 C59 110.5(2)
C56 C60 C62 113.71(19)
C56 C60 C61 110.48(19)
C62 C60 C61 109.49(19)
N52 C63 N51 105.03(16)
N52 C63 Ga51 127.76(14)
N51 C63 Ga51 126.62(14)
C65 C64 N51 107.24(17)
C64 C65 N52 106.82(18)
C71 C66 C67 124.15(19)
C71 C66 N52 117.41(18)
C67 C66 N52 118.42(19)
C68 C67 C66 116.3(2)
C68 C67 C72 121.6(2)
C66 C67 C72 122.11(19)
C69 C68 C67 121.2(2)
C68 C69 C70 120.8(2)
C69 C70 C71 121.1(2)
C70 C71 C66 116.4(2)
C70 C71 C75 121.0(2)
C66 C71 C75 122.53(19)
C67 C72 C74 110.8(2)
C67 C72 C73 112.5(2)
C74 C72 C73 110.8(2)
C77 C75 C71 111.1(2)
C77 C75 C76 110.5(2)
C71 C75 C76 112.7(2)

loop_
_geom_bond_atom_site_label_1
_geom_bond_atom_site_label_2
_geom_bond_distance
Ga1 C13 2.0146(19)
Ga1 Cl3 2.1733(5)
Ga1 Cl1 2.1766(6)
Ga1 Cl2 2.1793(5)
N1 C13 1.348(2)
N1 C14 1.380(3)
N1 C1 1.453(2)
C1 C2 1.393(3)
C1 C6 1.402(3)
C2 C3 1.389(3)
C2 C7 1.524(3)
N2 C13 1.351(2)
N2 C15 1.379(2)
N2 C16 1.450(2)
C3 C4 1.375(3)
C4 C5 1.380(3)
C5 C6 1.390(3)
C6 C10 1.517(3)
C7 C9 1.508(3)
C7 C8 1.510(3)
C10 C12 1.525(3)
C10 C11 1.531(3)
C14 C15 1.339(3)
C16 C21 1.396(3)
C16 C17 1.398(3)
C17 C18 1.392(3)
C17 C22 1.516(3)
C18 C19 1.370(3)
C19 C20 1.378(3)
C20 C21 1.391(3)
C21 C25 1.517(3)
C22 C23 1.519(3)
C22 C24 1.534(3)
C25 C27 1.527(3)
C25 C26 1.533(3)
Ga51 C63 2.016(2)
Ga51 Cl52 2.1646(7)
Ga51 Cl53 2.1650(6)
Ga51 Cl51 2.1766(7)
N51 C63 1.352(2)
N51 C64 1.377(3)
N51 C51 1.449(3)
C51 C52 1.396(3)
C51 C56 1.401(3)
N52 C63 1.352(2)
N52 C65 1.378(3)
N52 C66 1.450(3)
C52 C53 1.392(3)
C52 C57 1.520(3)
C53 C54 1.377(3)
C54 C55 1.373(3)
C55 C56 1.390(3)
C56 C60 1.518(3)
C57 C58 1.534(4)
C57 C59 1.529(3)
C60 C62 1.525(3)
C60 C61 1.528(3)
C64 C65 1.339(3)
C66 C71 1.394(3)
C66 C67 1.403(3)
C67 C68 1.392(3)
C67 C72 1.515(3)
C68 C69 1.372(4)
C69 C70 1.382(3)
C70 C71 1.389(3)
C71 C75 1.526(3)
C72 C74 1.525(4)
C72 C73 1.532(4)
C75 C77 1.519(3)
C75 C76 1.523(3)
